data_4339801
loop_
_publ_author_name
'Sevryugina, Yulia'
'Rogachev, Andrey Yu'
'Petrukhina, Marina A.'

_publ_section_title
;
 The first hexanuclear copper(I) carboxylate: X-ray crystal structure and
 reactivity in solution and gas-phase reactions.
;
_journal_issue 19
_journal_name_full 'Inorganic chemistry'
_journal_page_first 7870
_journal_page_last 7879
_journal_paper_doi 10.1021/ic7005327
_journal_volume 46
_journal_year 2007
_chemical_formula_moiety
;
 [Cu6 (O2 C F2 C3 H6)6](C24 H12)
;
_chemical_formula_sum 'C66 H30 Cu6 F12 O12'
_chemical_formula_weight 1624.14
_chemical_melting_point ?
_chemical_name_systematic
; 
 hexa-(3,5-difluorobenzoato-O,O')-hexacopper(I,I,I,I,I,I), coronene 
;
_space_group_IT_number 2
_symmetry_cell_setting triclinic
_symmetry_space_group_name_Hall '-P 1'
_symmetry_space_group_name_H-M 'P -1'
_atom_sites_solution_hydrogens difmap
_atom_sites_solution_primary direct
_atom_sites_solution_secondary difmap
_audit_creation_method SHELXL-97
_cell_angle_alpha 81.5120(10)
_cell_angle_beta 76.6640(10)
_cell_angle_gamma 78.8140(10)
_cell_formula_units_Z 1
_cell_length_a 9.5577(5)
_cell_length_b 11.9244(6)
_cell_length_c 12.9601(7)
_cell_measurement_reflns_used 7030
_cell_measurement_temperature 173(2)
_cell_measurement_theta_max 28.08
_cell_measurement_theta_min 2.26
_cell_volume 1401.72(13)
_computing_cell_refinement 'SMART, SAINT'
_computing_data_collection SMART
_computing_data_reduction SAINT
_computing_molecular_graphics 'SHELXP-01 (Sheldrick, 2001)'
_computing_publication_material 'SHELXCIF-01 (Sheldrick, 2001)'
_computing_structure_refinement 'SHELXL-01 (Sheldrick, 2001)'
_computing_structure_solution 'SHELXS-01 (Sheldrick, 2001)'
_diffrn_ambient_temperature 173(2)
_diffrn_measured_fraction_theta_full 0.991
_diffrn_measured_fraction_theta_max 0.911
_diffrn_measurement_device_type 'Bruker SMART APEX CCD'
_diffrn_measurement_method '0.3 deg wide \w exposures'
_diffrn_radiation_monochromator graphite
_diffrn_radiation_source 'fine-focus sealed tube'
_diffrn_radiation_type MoK\a
_diffrn_radiation_wavelength 0.71073
_diffrn_reflns_av_R_equivalents 0.0189
_diffrn_reflns_av_sigmaI/netI 0.0340
_diffrn_reflns_limit_h_max 12
_diffrn_reflns_limit_h_min -12
_diffrn_reflns_limit_k_max 15
_diffrn_reflns_limit_k_min -15
_diffrn_reflns_limit_l_max 16
_diffrn_reflns_limit_l_min -16
_diffrn_reflns_number 12075
_diffrn_reflns_theta_full 25.00
_diffrn_reflns_theta_max 28.27
_diffrn_reflns_theta_min 1.62
_diffrn_standards_decay_% 0
_diffrn_standards_interval_count na
_diffrn_standards_interval_time na
_diffrn_standards_number 'none (area detector data)'
_exptl_absorpt_coefficient_mu 2.345
_exptl_absorpt_correction_T_max 0.8918
_exptl_absorpt_correction_T_min 0.8167
_exptl_absorpt_correction_type 'multi-scan (SADABS)'
_exptl_crystal_colour yellow
_exptl_crystal_density_diffrn 1.924
_exptl_crystal_density_meas ?
_exptl_crystal_density_method none
_exptl_crystal_description block
_exptl_crystal_F_000 804
_exptl_crystal_size_max 0.09
_exptl_crystal_size_mid 0.08
_exptl_crystal_size_min 0.05
_refine_diff_density_max 0.365
_refine_diff_density_min -0.301
_refine_diff_density_rms 0.073
_refine_ls_extinction_coef noref
_refine_ls_extinction_method none
_refine_ls_goodness_of_fit_ref 1.033
_refine_ls_hydrogen_treatment refall
_refine_ls_matrix_type full
_refine_ls_number_parameters 493
_refine_ls_number_reflns 6336
_refine_ls_number_restraints 0
_refine_ls_restrained_S_all 1.033
_refine_ls_R_factor_all 0.0432
_refine_ls_R_factor_gt 0.0332
_refine_ls_shift/su_max 0.001
_refine_ls_shift/su_mean 0.000
_refine_ls_structure_factor_coef Fsqd
_refine_ls_weighting_details 'calc w=1/[\s^2^(Fo^2^)+(0.0455P)^2^+0.1891P] where P=(Fo^2^+2Fc^2^)/3'
_refine_ls_weighting_scheme calc
_refine_ls_wR_factor_gt 0.0803
_refine_ls_wR_factor_ref 0.0852
_reflns_number_gt 5229
_reflns_number_total 6336
_reflns_threshold_expression >2sigma(I)
_cod_data_source_file ic7005327.cif
_cod_data_source_block '[Cu6(O2C(3,5-F)2C6H3)6](C24H12)_(2)'
_cod_depositor_comments
;
The following automatic conversions were performed:

'_chemical_melting_point' value 'not measured' was changed to '?' -
the value is undefined or not given.

Automatic conversion script
Id: cif_fix_values 2281 2013-09-26 08:29:07Z andrius 

The following automatic conversions were performed:

'_exptl_crystal_density_meas' value 'not measured' was changed to '?'
- the value is perceived as not measured.

Automatic conversion script
Id: cif_fix_values 3008 2015-01-20 13:52:24Z robertas 
;
_cod_database_code 4339801

loop_
_symmetry_equiv_pos_as_xyz
'x, y, z'
'-x, -y, -z'

loop_
_atom_site_label
_atom_site_type_symbol
_atom_site_fract_x
_atom_site_fract_y
_atom_site_fract_z
_atom_site_U_iso_or_equiv
_atom_site_adp_type
_atom_site_occupancy
_atom_site_symmetry_multiplicity
_atom_site_calc_flag
Cu1 Cu 0.39351(3) 0.47603(3) 0.42644(2) 0.03002(9) Uani 1 1 d
O1 O 0.39914(19) 0.52042(16) 0.28224(13) 0.0342(4) Uani 1 1 d
O2 O 0.40013(18) 0.41567(15) 0.56721(12) 0.0308(4) Uani 1 1 d
Cu2 Cu 0.17347(3) 0.36633(3) 0.40814(2) 0.03038(9) Uani 1 1 d
O3 O 0.19988(19) 0.45089(14) 0.27540(12) 0.0318(4) Uani 1 1 d
Cu3 Cu 0.12128(3) 0.57275(3) 0.51989(2) 0.03278(9) Uani 1 1 d
O4 O 0.16375(19) 0.47354(14) 0.63747(13) 0.0302(4) Uani 1 1 d
O5 O 0.08722(18) 0.68309(14) 0.40775(13) 0.0319(4) Uani 1 1 d
O6 O -0.15400(18) 0.73431(13) 0.46805(12) 0.0283(4) Uani 1 1 d
C1 C 0.3033(3) 0.50541(19) 0.23526(17) 0.0260(5) Uani 1 1 d
C4 C 0.3120(3) 0.55621(19) 0.12182(17) 0.0259(5) Uani 1 1 d
C7 C 0.2149(3) 0.5354(2) 0.06517(19) 0.0281(5) Uani 1 1 d
H7 H 0.145(3) 0.486(2) 0.097(2) 0.034(7) Uiso 1 1 d
C8 C 0.2241(3) 0.5849(2) -0.03829(19) 0.0336(6) Uani 1 1 d
F1 F 0.12972(19) 0.56494(14) -0.09422(12) 0.0478(4) Uani 1 1 d
C9 C 0.3258(3) 0.6529(2) -0.0888(2) 0.0391(6) Uani 1 1 d
H9 H 0.328(3) 0.684(2) -0.152(2) 0.041(8) Uiso 1 1 d
C10 C 0.4214(3) 0.6703(2) -0.0304(2) 0.0391(6) Uani 1 1 d
F2 F 0.5247(2) 0.73501(17) -0.07860(13) 0.0644(6) Uani 1 1 d
C11 C 0.4186(3) 0.6229(2) 0.07341(19) 0.0320(6) Uani 1 1 d
H11 H 0.480(3) 0.632(2) 0.109(2) 0.032(7) Uiso 1 1 d
C2 C 0.2865(3) 0.41344(19) 0.64108(17) 0.0259(5) Uani 1 1 d
C5 C 0.2981(3) 0.33096(19) 0.73885(17) 0.0240(5) Uani 1 1 d
C12 C 0.4280(3) 0.2565(2) 0.7452(2) 0.0299(5) Uani 1 1 d
H12 H 0.514(3) 0.260(2) 0.689(2) 0.033(7) Uiso 1 1 d
C13 C 0.4312(3) 0.1775(2) 0.8339(2) 0.0342(6) Uani 1 1 d
F3 F 0.55673(18) 0.10454(15) 0.84079(14) 0.0552(5) Uani 1 1 d
C14 C 0.3129(3) 0.1703(2) 0.9168(2) 0.0364(6) Uani 1 1 d
H14 H 0.321(3) 0.121(2) 0.967(2) 0.042(8) Uiso 1 1 d
C15 C 0.1875(3) 0.2457(2) 0.90762(19) 0.0348(6) Uani 1 1 d
F4 F 0.0686(2) 0.24024(15) 0.98805(13) 0.0572(5) Uani 1 1 d
C16 C 0.1759(3) 0.3261(2) 0.82062(19) 0.0295(5) Uani 1 1 d
H16 H 0.082(3) 0.376(2) 0.814(2) 0.048(8) Uiso 1 1 d
C3 C -0.0350(3) 0.74443(19) 0.40296(17) 0.0249(5) Uani 1 1 d
C6 C -0.0402(2) 0.83765(18) 0.31250(17) 0.0224(4) Uani 1 1 d
C17 C -0.1705(3) 0.9127(2) 0.30868(19) 0.0256(5) Uani 1 1 d
H17 H -0.248(3) 0.908(2) 0.359(2) 0.029(7) Uiso 1 1 d
C18 C -0.1736(3) 0.9978(2) 0.22493(19) 0.0291(5) Uani 1 1 d
F5 F -0.30102(16) 1.07031(13) 0.21969(13) 0.0423(4) Uani 1 1 d
C19 C -0.0535(3) 1.0129(2) 0.1454(2) 0.0344(6) Uani 1 1 d
H19 H -0.059(3) 1.066(2) 0.095(2) 0.041(8) Uiso 1 1 d
C20 C 0.0728(3) 0.9371(2) 0.15262(19) 0.0345(6) Uani 1 1 d
F6 F 0.19158(17) 0.94824(16) 0.07358(13) 0.0564(5) Uani 1 1 d
C21 C 0.0838(3) 0.8499(2) 0.23403(19) 0.0283(5) Uani 1 1 d
H21 H 0.170(3) 0.799(2) 0.234(2) 0.039(8) Uiso 1 1 d
C22 C 0.1642(4) 0.1953(3) 0.2714(2) 0.0513(9) Uani 1 1 d
H22 H 0.169(3) 0.252(2) 0.215(2) 0.036(7) Uiso 1 1 d
C23 C 0.0248(4) 0.1819(2) 0.3325(2) 0.0421(7) Uani 1 1 d
C23A C 0.0118(3) 0.0912(2) 0.41699(18) 0.0305(5) Uani 1 1 d
C24 C -0.1032(5) 0.2567(2) 0.3141(3) 0.0524(9) Uani 1 1 d
H24 H -0.091(3) 0.315(3) 0.263(2) 0.047(8) Uiso 1 1 d
C25 C -0.2371(4) 0.2405(3) 0.3743(3) 0.0512(8) Uani 1 1 d
H25 H -0.328(4) 0.292(3) 0.360(3) 0.090(13) Uiso 1 1 d
C26 C -0.1263(3) 0.0748(2) 0.4780(2) 0.0314(5) Uani 1 1 d
C26A C -0.2545(3) 0.1497(2) 0.4555(2) 0.0440(7) Uani 1 1 d
C27 C -0.3905(4) 0.1274(3) 0.5151(3) 0.0586(9) Uani 1 1 d
H27 H -0.472(4) 0.176(3) 0.496(3) 0.066(11) Uiso 1 1 d
C28 C -0.4015(4) 0.0378(3) 0.5955(3) 0.0581(9) Uani 1 1 d
H28 H -0.500(4) 0.025(3) 0.636(3) 0.072(11) Uiso 1 1 d
C29 C -0.1390(3) -0.0168(2) 0.56120(19) 0.0309(5) Uani 1 1 d
C29A C -0.2787(3) -0.0346(3) 0.6217(2) 0.0450(7) Uani 1 1 d
C30 C -0.2867(4) -0.1240(3) 0.7057(2) 0.0548(9) Uani 1 1 d
H30 H -0.377(4) -0.129(3) 0.745(3) 0.059(10) Uiso 1 1 d

loop_
_atom_site_aniso_label
_atom_site_aniso_U_11
_atom_site_aniso_U_22
_atom_site_aniso_U_33
_atom_site_aniso_U_23
_atom_site_aniso_U_13
_atom_site_aniso_U_12
Cu1 0.03190(17) 0.04141(18) 0.01825(15) 0.00736(12) -0.00816(12) -0.01417(13)
O1 0.0369(10) 0.0495(11) 0.0193(8) 0.0089(7) -0.0081(7) -0.0213(8)
O2 0.0313(9) 0.0433(10) 0.0198(8) 0.0088(7) -0.0085(7) -0.0161(8)
Cu2 0.03810(18) 0.03437(17) 0.01989(15) 0.00915(12) -0.00619(12) -0.01787(13)
O3 0.0410(10) 0.0380(10) 0.0199(8) 0.0084(7) -0.0081(7) -0.0215(8)
Cu3 0.03844(18) 0.02976(17) 0.02590(16) 0.00953(12) -0.00873(13) -0.00251(13)
O4 0.0392(10) 0.0270(9) 0.0217(8) 0.0053(7) -0.0080(7) -0.0032(7)
O5 0.0360(10) 0.0297(9) 0.0269(9) 0.0101(7) -0.0091(7) -0.0045(7)
O6 0.0345(9) 0.0288(9) 0.0214(8) 0.0077(7) -0.0050(7) -0.0134(7)
C1 0.0339(13) 0.0245(11) 0.0190(11) 0.0035(9) -0.0046(9) -0.0085(10)
C4 0.0347(13) 0.0238(11) 0.0189(11) 0.0021(9) -0.0048(9) -0.0081(9)
C7 0.0344(13) 0.0277(12) 0.0225(12) 0.0031(9) -0.0061(10) -0.0098(10)
C8 0.0457(15) 0.0324(13) 0.0256(13) -0.0013(10) -0.0150(11) -0.0061(11)
F1 0.0654(11) 0.0534(10) 0.0345(9) 0.0057(7) -0.0283(8) -0.0204(8)
C9 0.0593(18) 0.0404(15) 0.0166(12) 0.0083(11) -0.0090(12) -0.0133(13)
C10 0.0507(16) 0.0422(15) 0.0239(13) 0.0086(11) -0.0018(11) -0.0231(13)
F2 0.0809(13) 0.0865(14) 0.0334(9) 0.0245(9) -0.0098(9) -0.0579(11)
C11 0.0416(15) 0.0370(14) 0.0202(12) 0.0040(10) -0.0062(11) -0.0186(11)
C2 0.0377(14) 0.0254(11) 0.0194(11) 0.0019(9) -0.0109(10) -0.0141(10)
C5 0.0328(12) 0.0217(11) 0.0202(11) 0.0018(9) -0.0091(9) -0.0095(9)
C12 0.0333(13) 0.0320(13) 0.0267(13) 0.0046(10) -0.0107(11) -0.0118(10)
C13 0.0385(14) 0.0335(13) 0.0328(14) 0.0065(11) -0.0176(11) -0.0066(11)
F3 0.0456(10) 0.0570(11) 0.0574(11) 0.0201(9) -0.0229(9) 0.0000(8)
C14 0.0546(17) 0.0310(14) 0.0252(13) 0.0116(11) -0.0154(12) -0.0139(12)
C15 0.0454(16) 0.0314(13) 0.0236(12) 0.0035(10) 0.0009(11) -0.0114(11)
F4 0.0621(11) 0.0547(11) 0.0359(9) 0.0155(8) 0.0133(8) -0.0080(9)
C16 0.0384(14) 0.0248(12) 0.0242(12) 0.0028(10) -0.0063(10) -0.0067(10)
C3 0.0363(13) 0.0228(11) 0.0186(11) 0.0007(9) -0.0090(9) -0.0102(10)
C6 0.0288(12) 0.0219(11) 0.0185(11) 0.0039(8) -0.0077(9) -0.0102(9)
C17 0.0276(12) 0.0268(12) 0.0230(12) 0.0012(9) -0.0039(10) -0.0106(10)
C18 0.0331(13) 0.0261(12) 0.0301(13) 0.0020(10) -0.0137(10) -0.0052(10)
F5 0.0394(9) 0.0368(8) 0.0464(9) 0.0085(7) -0.0149(7) 0.0015(7)
C19 0.0423(15) 0.0355(14) 0.0275(13) 0.0156(11) -0.0151(11) -0.0166(12)
C20 0.0312(13) 0.0466(15) 0.0253(12) 0.0115(11) -0.0057(10) -0.0167(11)
F6 0.0362(9) 0.0825(13) 0.0389(9) 0.0308(9) -0.0011(7) -0.0179(9)
C21 0.0252(12) 0.0342(13) 0.0249(12) 0.0064(10) -0.0075(10) -0.0080(10)
C22 0.096(3) 0.0392(16) 0.0241(14) 0.0039(12) -0.0050(15) -0.0393(18)
C23 0.075(2) 0.0289(13) 0.0286(14) 0.0006(11) -0.0192(14) -0.0167(14)
C23A 0.0519(16) 0.0226(12) 0.0211(12) 0.0002(9) -0.0121(11) -0.0125(11)
C24 0.103(3) 0.0254(14) 0.0348(16) 0.0023(12) -0.0349(18) -0.0059(16)
C25 0.076(2) 0.0351(15) 0.0473(18) -0.0091(14) -0.0385(18) 0.0138(15)
C26 0.0391(14) 0.0277(12) 0.0324(13) -0.0120(10) -0.0168(11) 0.0002(10)
C26A 0.0495(17) 0.0427(16) 0.0452(17) -0.0157(13) -0.0236(14) 0.0045(13)
C27 0.0392(18) 0.076(2) 0.064(2) -0.032(2) -0.0195(16) 0.0112(17)
C28 0.0352(17) 0.077(2) 0.063(2) -0.027(2) 0.0002(16) -0.0089(16)
C29 0.0357(14) 0.0344(13) 0.0264(12) -0.0107(10) -0.0045(10) -0.0119(11)
C29A 0.0456(17) 0.0533(18) 0.0404(16) -0.0156(14) -0.0021(13) -0.0187(14)
C30 0.071(2) 0.062(2) 0.0359(17) -0.0118(15) 0.0087(16) -0.0393(19)

loop_
_atom_type_symbol
_atom_type_description
_atom_type_scat_dispersion_real
_atom_type_scat_dispersion_imag
_atom_type_scat_source
C C 0.0033 0.0016 'International Tables Vol C Tables 4.2.6.8 and 6.1.1.4'
H H 0.0000 0.0000 'International Tables Vol C Tables 4.2.6.8 and 6.1.1.4'
O O 0.0106 0.0060 'International Tables Vol C Tables 4.2.6.8 and 6.1.1.4'
F F 0.0171 0.0103 'International Tables Vol C Tables 4.2.6.8 and 6.1.1.4'
Cu Cu 0.3201 1.2651 'International Tables Vol C Tables 4.2.6.8 and 6.1.1.4'

loop_
_geom_angle_atom_site_label_1
_geom_angle_atom_site_label_2
_geom_angle_atom_site_label_3
_geom_angle
_geom_angle_site_symmetry_1
_geom_angle_site_symmetry_3
_geom_angle_publ_flag
O1 Cu1 O2 173.60(8) . . y
O1 Cu1 O2 94.16(6) . 2_666 y
O2 Cu1 O2 86.95(6) . 2_666 y
O1 Cu1 Cu3 103.02(6) . . y
O2 Cu1 Cu3 82.11(5) . . y
O2 Cu1 Cu3 115.43(4) 2_666 . y
O1 Cu1 Cu2 82.65(5) . . y
O2 Cu1 Cu2 96.27(5) . . y
O2 Cu1 Cu2 176.78(4) 2_666 . y
Cu3 Cu1 Cu2 65.088(12) . . y
C1 O1 Cu1 123.29(15) . . n
C2 O2 Cu1 123.00(15) . . n
O3 Cu2 O6 172.89(7) . 2_566 y
O3 Cu2 Cu3 101.04(6) . 2_566 y
O6 Cu2 Cu3 82.05(5) 2_566 2_566 y
O3 Cu2 Cu1 80.97(5) . . y
O6 Cu2 Cu1 102.25(5) 2_566 . y
Cu3 Cu2 Cu1 128.167(15) 2_566 . y
O3 Cu2 C22 78.91(8) . . y
O6 Cu2 C22 94.36(8) 2_566 . y
Cu3 Cu2 C22 98.05(8) 2_566 . y
Cu1 Cu2 C22 132.30(7) . . y
O3 Cu2 Cu3 92.53(5) . . y
O6 Cu2 Cu3 94.53(5) 2_566 . y
Cu3 Cu2 Cu3 71.391(13) 2_566 . y
Cu1 Cu2 Cu3 56.802(11) . . y
C22 Cu2 Cu3 165.08(8) . . y
O3 Cu2 C23 93.43(7) . . y
O6 Cu2 C23 81.20(7) 2_566 . y
Cu3 Cu2 C23 74.08(6) 2_566 . y
Cu1 Cu2 C23 157.65(6) . . y
C22 Cu2 C23 26.02(8) . . y
Cu3 Cu2 C23 145.47(6) . . y
O3 Cu2 C30 90.30(8) . 2_556 y
O6 Cu2 C30 82.60(8) 2_566 2_556 y
Cu3 Cu2 C30 117.17(7) 2_566 2_556 y
Cu1 Cu2 C30 114.59(7) . 2_556 y
C22 Cu2 C30 24.34(9) . 2_556 y
Cu3 Cu2 C30 170.26(7) . 2_556 y
C23 Cu2 C30 43.44(8) . 2_556 y
O3 Cu2 Cu2 98.15(6) . 2_566 y
O6 Cu2 Cu2 88.17(5) 2_566 2_566 y
Cu3 Cu2 Cu2 37.121(8) 2_566 2_566 y
Cu1 Cu2 Cu2 91.059(12) . 2_566 y
C22 Cu2 Cu2 134.31(8) . 2_566 y
Cu3 Cu2 Cu2 34.269(8) . 2_566 y
C23 Cu2 Cu2 111.20(6) . 2_566 y
C30 Cu2 Cu2 154.02(6) 2_556 2_566 y
C1 O3 Cu2 125.74(15) . . n
O5 Cu3 O4 173.93(8) . . y
O5 Cu3 Cu1 97.27(5) . . y
O4 Cu3 Cu1 82.70(5) . . y
O5 Cu3 Cu2 82.64(5) . 2_566 y
O4 Cu3 Cu2 98.80(5) . 2_566 y
Cu1 Cu3 Cu2 166.630(16) . 2_566 y
O5 Cu3 Cu2 98.71(6) . . y
O4 Cu3 Cu2 86.45(5) . . y
Cu1 Cu3 Cu2 58.110(11) . . y
Cu2 Cu3 Cu2 108.609(13) 2_566 . y
O5 Cu3 C24 96.83(8) . 2_566 y
O4 Cu3 C24 77.83(7) . 2_566 y
Cu1 Cu3 C24 116.06(8) . 2_566 y
Cu2 Cu3 C24 77.13(8) 2_566 2_566 y
Cu2 Cu3 C24 164.00(5) . 2_566 y
O5 Cu3 C25 89.68(8) . 2_566 y
O4 Cu3 C25 84.27(7) . 2_566 y
Cu1 Cu3 C25 93.82(7) . 2_566 y
Cu2 Cu3 C25 99.55(7) 2_566 2_566 y
Cu2 Cu3 C25 151.39(7) . 2_566 y
C24 Cu3 C25 24.67(9) 2_566 2_566 y
O5 Cu3 Cu3 91.61(5) . 2_566 y
O4 Cu3 Cu3 94.11(5) . 2_566 y
Cu1 Cu3 Cu3 109.636(16) . 2_566 y
Cu2 Cu3 Cu3 57.066(11) 2_566 2_566 y
Cu2 Cu3 Cu3 51.543(11) . 2_566 y
C24 Cu3 Cu3 131.85(8) 2_566 2_566 y
C25 Cu3 Cu3 156.13(7) 2_566 2_566 y
O5 Cu3 C23 80.96(7) . 2_566 y
O4 Cu3 C23 94.70(7) . 2_566 y
Cu1 Cu3 C23 134.40(5) . 2_566 y
Cu2 Cu3 C23 58.89(5) 2_566 2_566 y
Cu2 Cu3 C23 167.49(5) . 2_566 y
C24 Cu3 C23 22.83(8) 2_566 2_566 y
C25 Cu3 C23 40.89(8) 2_566 2_566 y
Cu3 Cu3 C23 115.95(5) 2_566 2_566 y
C2 O4 Cu3 124.30(15) . . n
C3 O5 Cu3 124.23(15) . . n
C3 O6 Cu2 125.01(15) . 2_566 n
O3 C1 O1 125.8(2) . . n
O3 C1 C4 116.4(2) . . n
O1 C1 C4 117.88(19) . . n
C7 C4 C11 120.4(2) . . n
C7 C4 C1 119.7(2) . . n
C11 C4 C1 119.9(2) . . n
C8 C7 C4 118.3(2) . . n
C8 C7 H7 121.4(16) . . n
C4 C7 H7 120.2(16) . . n
F1 C8 C9 118.0(2) . . n
F1 C8 C7 118.7(2) . . n
C9 C8 C7 123.3(2) . . n
C8 C9 C10 116.6(2) . . n
C8 C9 H9 121.7(19) . . n
C10 C9 H9 121.6(19) . . n
F2 C10 C9 118.0(2) . . n
F2 C10 C11 118.9(2) . . n
C9 C10 C11 123.0(2) . . n
C10 C11 C4 118.3(2) . . n
C10 C11 H11 122.9(17) . . n
C4 C11 H11 118.8(17) . . n
O4 C2 O2 125.0(2) . . n
O4 C2 C5 117.1(2) . . n
O2 C2 C5 117.8(2) . . n
C16 C5 C12 120.6(2) . . n
C16 C5 C2 119.2(2) . . n
C12 C5 C2 120.2(2) . . n
C13 C12 C5 118.2(2) . . n
C13 C12 H12 120.7(15) . . n
C5 C12 H12 121.1(15) . . n
F3 C13 C14 118.3(2) . . n
F3 C13 C12 118.7(2) . . n
C14 C13 C12 123.0(2) . . n
C15 C14 C13 116.8(2) . . n
C15 C14 H14 125(2) . . n
C13 C14 H14 119(2) . . n
F4 C15 C14 118.2(2) . . n
F4 C15 C16 118.5(2) . . n
C14 C15 C16 123.3(2) . . n
C15 C16 C5 118.0(2) . . n
C15 C16 H16 121.8(17) . . n
C5 C16 H16 120.0(17) . . n
O5 C3 O6 125.9(2) . . n
O5 C3 C6 117.3(2) . . n
O6 C3 C6 116.8(2) . . n
C21 C6 C17 120.5(2) . . n
C21 C6 C3 120.4(2) . . n
C17 C6 C3 119.1(2) . . n
C18 C17 C6 118.4(2) . . n
C18 C17 H17 119.7(17) . . n
C6 C17 H17 121.9(17) . . n
F5 C18 C17 118.8(2) . . n
F5 C18 C19 118.2(2) . . n
C17 C18 C19 123.0(2) . . n
C20 C19 C18 116.5(2) . . n
C20 C19 H19 123(2) . . n
C18 C19 H19 120(2) . . n
F6 C20 C19 117.6(2) . . n
F6 C20 C21 118.8(2) . . n
C19 C20 C21 123.6(2) . . n
C20 C21 C6 117.9(2) . . n
C20 C21 H21 120.8(17) . . n
C6 C21 H21 121.2(17) . . n
C30 C22 C23 120.8(3) 2_556 . y
C30 C22 Cu2 94.32(19) 2_556 . y
C23 C22 Cu2 88.61(17) . . y
C30 C22 H22 121.6(17) 2_556 . n
C23 C22 H22 117.6(17) . . n
Cu2 C22 H22 88.2(16) . . n
C22 C23 C24 122.4(3) . . y
C22 C23 C23A 119.2(3) . . y
C24 C23 C23A 118.5(3) . . y
C22 C23 Cu2 65.37(15) . . y
C24 C23 Cu2 97.47(17) . . y
C23A C23 Cu2 106.57(16) . . y
C26 C23A C29 120.1(2) . 2_556 y
C26 C23A C23 120.3(2) . . y
C29 C23A C23 119.5(2) 2_556 . y
C25 C24 C23 120.8(3) . . y
C25 C24 H24 123(2) . . n
C23 C24 H24 117(2) . . n
C24 C25 C26A 122.3(3) . . y
C24 C25 H25 121(2) . . n
C26A C25 H25 117(2) . . n
C23A C26 C29 120.2(2) . . y
C23A C26 C26A 120.0(2) . . y
C29 C26 C26A 119.8(3) . . y
C25 C26A C27 123.7(3) . . y
C25 C26A C26 118.0(3) . . y
C27 C26A C26 118.3(3) . . y
C28 C27 C26A 121.4(3) . . y
C28 C27 H27 123(2) . . n
C26A C27 H27 116(2) . . n
C27 C28 C29A 121.8(3) . . y
C27 C28 H28 119(2) . . n
C29A C28 H28 119(2) . . n
C23A C29 C26 119.7(2) 2_556 . y
C23A C29 C29A 120.2(2) 2_556 . y
C26 C29 C29A 120.1(3) . . y
C28 C29A C30 123.0(3) . . y
C28 C29A C29 118.5(3) . . y
C30 C29A C29 118.5(3) . . y
C22 C30 C29A 121.8(3) 2_556 . y
C22 C30 H30 123(2) 2_556 . n
C29A C30 H30 115(2) . . n

loop_
_geom_bond_atom_site_label_1
_geom_bond_atom_site_label_2
_geom_bond_distance
_geom_bond_site_symmetry_2
_geom_bond_publ_flag
Cu1 O1 1.8569(16) . y
Cu1 O2 1.8704(15) . y
Cu1 O2 2.5805(16) 2_666 y
Cu1 Cu3 2.7131(4) . y
Cu1 Cu2 2.7530(4) . y
O1 C1 1.263(3) . n
O2 C2 1.273(3) . n
Cu2 O3 1.8509(15) . y
Cu2 O6 1.8521(15) 2_566 y
Cu2 Cu3 2.7437(4) 2_566 y
Cu2 C22 2.919(3) . y
Cu2 Cu3 2.9407(5) . y
Cu2 C23 3.211(3) . y
Cu2 C30 3.317(3) 2_556 y
Cu2 Cu2 4.6179(7) 2_566 y
O3 C1 1.258(3) . n
Cu3 O5 1.8539(15) . y
Cu3 O4 1.8583(15) . y
Cu3 Cu2 2.7437(4) 2_566 y
Cu3 C24 3.127(3) 2_566 y
Cu3 C25 3.259(3) 2_566 y
Cu3 Cu3 3.3205(7) 2_566 y
Cu3 C23 3.606(3) 2_566 y
O4 C2 1.258(3) . n
O5 C3 1.262(3) . n
O6 C3 1.265(3) . n
O6 Cu2 1.8521(15) 2_566 n
C1 C4 1.495(3) . n
C4 C7 1.386(3) . n
C4 C11 1.391(3) . n
C7 C8 1.373(3) . n
C7 H7 0.96(3) . n
C8 F1 1.353(3) . n
C8 C9 1.373(4) . n
C9 C10 1.375(4) . n
C9 H9 0.85(3) . n
C10 F2 1.353(3) . n
C10 C11 1.376(3) . n
C11 H11 0.86(3) . n
C2 C5 1.497(3) . n
C5 C16 1.388(3) . n
C5 C12 1.390(3) . n
C12 C13 1.377(3) . n
C12 H12 0.97(3) . n
C13 F3 1.351(3) . n
C13 C14 1.375(4) . n
C14 C15 1.369(4) . n
C14 H14 0.82(3) . n
C15 F4 1.359(3) . n
C15 C16 1.379(3) . n
C16 H16 0.99(3) . n
C3 C6 1.494(3) . n
C6 C21 1.388(3) . n
C6 C17 1.392(3) . n
C17 C18 1.373(3) . n
C17 H17 0.87(3) . n
C18 F5 1.359(3) . n
C18 C19 1.376(4) . n
C19 C20 1.374(4) . n
C19 H19 0.84(3) . n
C20 F6 1.356(3) . n
C20 C21 1.375(3) . n
C21 H21 0.93(3) . n
C22 C30 1.371(5) 2_556 y
C22 C23 1.409(4) . y
C22 H22 0.92(3) . n
C23 C24 1.413(4) . y
C23 C23A 1.423(3) . y
C23A C26 1.406(4) . y
C23A C29 1.418(4) 2_556 y
C24 C25 1.370(5) . y
C24 H24 0.89(3) . n
C25 C26A 1.400(4) . y
C25 H25 1.00(4) . n
C26 C29 1.419(4) . y
C26 C26A 1.431(4) . y
C26A C27 1.402(5) . y
C27 C28 1.379(5) . y
C27 H27 0.94(3) . n
C28 C29A 1.394(5) . y
C28 H28 1.00(3) . n
C29 C23A 1.418(4) 2_556 y
C29 C29A 1.421(4) . y
C29A C30 1.408(4) . y
C30 C22 1.371(5) 2_556 y
C30 H30 0.90(3) . n
